data_4066746
loop_
_publ_author_name
'Tsurugi, Hayato'
'Fujita, Shingo'
'Choi, Gyeongshin'
'Yamagata, Tsuneaki'
'Ito, Syoji'
'Miyasaka, Hiroshi'
'Mashima, Kazushi'

_publ_section_title
;
 Carboxylate Ligand-Induced Intramolecular C&#x2212;H Bond Activation of
 Iridium Complexes withN-Phenylperimidine-Based Carbene Ligands
;
_journal_issue 18
_journal_name_full Organometallics
_journal_page_first 4120
_journal_paper_doi 10.1021/om100604u
_journal_volume 29
_journal_year 2010
_chemical_formula_moiety 'C41 H33 Ir N4 O2, 2 (C1 H2 Cl2)'
_chemical_formula_sum 'C43 H37 Cl4 Ir N4 O2'
_chemical_formula_weight 975.77
_chemical_name_common 11
_chemical_name_systematic
; 
 ? 
;
_space_group_IT_number 2
_symmetry_cell_setting triclinic
_symmetry_Int_Tables_number 2
_symmetry_space_group_name_Hall '-P 1'
_symmetry_space_group_name_H-M 'P -1'
_atom_sites_solution_hydrogens geom
_atom_sites_solution_primary direct
_atom_sites_solution_secondary difmap
_audit_creation_method SHELXL-97
_cell_angle_alpha 85.451(8)
_cell_angle_beta 70.472(6)
_cell_angle_gamma 64.150(5)
_cell_formula_units_Z 2
_cell_length_a 11.8690(16)
_cell_length_b 12.142(2)
_cell_length_c 15.723(3)
_cell_measurement_reflns_used 6200
_cell_measurement_temperature 113(2)
_cell_measurement_theta_max 27.5
_cell_measurement_theta_min 3.2
_cell_volume 1916.0(6)
_computing_cell_refinement CrystalClear
_computing_data_collection CrystalClear
_computing_data_reduction CrystalStructure
_computing_molecular_graphics ORTEP-III
_computing_publication_material 'CrystalStructure 3.8'
_computing_structure_refinement SHELXL
_computing_structure_solution SIR92
_diffrn_ambient_temperature 113(2)
_diffrn_detector_area_resol_mean 7.31
_diffrn_measured_fraction_theta_full 0.936
_diffrn_measured_fraction_theta_max 0.936
_diffrn_measurement_device_type 'Rigaku Mercury'
_diffrn_measurement_method \w
_diffrn_radiation_monochromator graphite
_diffrn_radiation_source 'fine-focus sealed tube'
_diffrn_radiation_type MoK\a
_diffrn_radiation_wavelength 0.71075
_diffrn_reflns_av_R_equivalents 0.0443
_diffrn_reflns_av_sigmaI/netI 0.0558
_diffrn_reflns_limit_h_max 15
_diffrn_reflns_limit_h_min -12
_diffrn_reflns_limit_k_max 15
_diffrn_reflns_limit_k_min -15
_diffrn_reflns_limit_l_max 17
_diffrn_reflns_limit_l_min -19
_diffrn_reflns_number 14854
_diffrn_reflns_theta_full 27.48
_diffrn_reflns_theta_max 27.48
_diffrn_reflns_theta_min 3.24
_exptl_absorpt_coefficient_mu 3.807
_exptl_absorpt_correction_T_max 0.466
_exptl_absorpt_correction_T_min 0.399
_exptl_absorpt_correction_type multi-scan
_exptl_absorpt_process_details 'Jacobson, R. (1998) Private communication'
_exptl_crystal_colour yellow
_exptl_crystal_density_diffrn 1.691
_exptl_crystal_density_method 'not measured'
_exptl_crystal_description block
_exptl_crystal_F_000 968
_exptl_crystal_size_max 0.30
_exptl_crystal_size_mid 0.20
_exptl_crystal_size_min 0.20
_refine_diff_density_max 2.839
_refine_diff_density_min -1.382
_refine_diff_density_rms 0.130
_refine_ls_extinction_method none
_refine_ls_goodness_of_fit_ref 1.075
_refine_ls_hydrogen_treatment constr
_refine_ls_matrix_type full
_refine_ls_number_parameters 488
_refine_ls_number_reflns 8233
_refine_ls_number_restraints 0
_refine_ls_restrained_S_all 1.075
_refine_ls_R_factor_all 0.0362
_refine_ls_R_factor_gt 0.0322
_refine_ls_shift/su_max 0.001
_refine_ls_shift/su_mean 0.000
_refine_ls_structure_factor_coef Fsqd
_refine_ls_weighting_details 'calc w=1/[\s^2^(Fo^2^)+(0.0360P)^2^+0.4774P] where P=(Fo^2^+2Fc^2^)/3'
_refine_ls_weighting_scheme calc
_refine_ls_wR_factor_gt 0.0784
_refine_ls_wR_factor_ref 0.0818
_reflns_number_gt 7516
_reflns_number_total 8233
_reflns_threshold_expression >2sigma(I)
_cod_data_source_file om100604u_si_001.cif
_cod_data_source_block complex11
_cod_original_cell_volume 1915.9(5)
_cod_database_code 4066746

loop_
_symmetry_equiv_pos_as_xyz
'x, y, z'
'-x, -y, -z'

loop_
_atom_site_label
_atom_site_type_symbol
_atom_site_fract_x
_atom_site_fract_y
_atom_site_fract_z
_atom_site_U_iso_or_equiv
_atom_site_adp_type
_atom_site_occupancy
_atom_site_symmetry_multiplicity
_atom_site_calc_flag
_atom_site_refinement_flags
Ir1 Ir 0.229786(13) 0.253420(12) 0.228991(9) 0.01519(6) Uani 1 1 d .
Cl1 Cl 0.67253(14) -0.38943(17) 0.30964(13) 0.0853(7) Uani 1 1 d .
Cl2 Cl 0.85942(14) -0.34706(18) 0.15627(13) 0.0941(8) Uani 1 1 d .
Cl3 Cl 0.79552(14) -0.02492(16) 0.21502(9) 0.0552(4) Uani 1 1 d .
Cl4 Cl 0.60824(14) -0.03157(19) 0.38779(9) 0.0707(5) Uani 1 1 d .
O1 O 0.3611(3) 0.2773(3) 0.28576(18) 0.0239(6) Uani 1 1 d .
O2 O 0.0855(3) 0.4376(2) 0.28574(18) 0.0214(6) Uani 1 1 d .
N1 N -0.0057(3) 0.2286(3) 0.3399(2) 0.0163(6) Uani 1 1 d .
N2 N 0.1462(3) 0.1525(3) 0.4157(2) 0.0162(6) Uani 1 1 d .
N3 N 0.4735(3) 0.1948(3) 0.0794(2) 0.0169(6) Uani 1 1 d .
N4 N 0.3203(3) 0.3860(3) 0.0604(2) 0.0178(7) Uani 1 1 d .
C1 C 0.1182(3) 0.2029(3) 0.3415(2) 0.0154(7) Uani 1 1 d .
C2 C -0.1151(4) 0.2488(3) 0.4202(3) 0.0194(8) Uani 1 1 d .
C3 C -0.2456(4) 0.3181(4) 0.4266(3) 0.0244(9) Uani 1 1 d .
H1 H -0.2676 0.3583 0.3762 0.029 Uiso 1 1 calc R
C4 C -0.3461(4) 0.3286(4) 0.5092(3) 0.0279(9) Uani 1 1 d .
H2 H -0.4364 0.3756 0.5135 0.034 Uiso 1 1 calc R
C5 C -0.3180(4) 0.2734(4) 0.5831(3) 0.0267(9) Uani 1 1 d .
H3 H -0.3883 0.2804 0.6373 0.032 Uiso 1 1 calc R
C6 C -0.1842(4) 0.2053(4) 0.5796(3) 0.0205(8) Uani 1 1 d .
C7 C -0.1463(4) 0.1474(4) 0.6536(3) 0.0230(8) Uani 1 1 d .
H4 H -0.2127 0.1551 0.7102 0.028 Uiso 1 1 calc R
C8 C -0.0166(4) 0.0812(4) 0.6451(3) 0.0230(8) Uani 1 1 d .
H5 H 0.0059 0.0377 0.6944 0.028 Uiso 1 1 calc R
C9 C 0.0860(4) 0.0751(4) 0.5647(3) 0.0214(8) Uani 1 1 d .
H6 H 0.1766 0.0301 0.5602 0.026 Uiso 1 1 calc R
C10 C 0.0512(4) 0.1364(3) 0.4926(2) 0.0164(7) Uani 1 1 d .
C11 C -0.0822(4) 0.1958(3) 0.4969(2) 0.0164(7) Uani 1 1 d .
C12 C -0.0120(3) 0.2346(3) 0.2493(2) 0.0158(7) Uani 1 1 d .
C13 C 0.0969(3) 0.2422(3) 0.1829(3) 0.0158(7) Uani 1 1 d .
C14 C 0.0973(4) 0.2434(3) 0.0938(2) 0.0196(8) Uani 1 1 d .
H7 H 0.1683 0.2504 0.0466 0.024 Uiso 1 1 calc R
C15 C -0.0034(4) 0.2345(4) 0.0721(3) 0.0246(9) Uani 1 1 d .
H8 H -0.0007 0.2370 0.0109 0.029 Uiso 1 1 calc R
C16 C -0.1072(4) 0.2221(4) 0.1391(3) 0.0232(8) Uani 1 1 d .
H9 H -0.1746 0.2140 0.1242 0.028 Uiso 1 1 calc R
C17 C -0.1112(4) 0.2215(4) 0.2294(3) 0.0228(8) Uani 1 1 d .
H10 H -0.1810 0.2123 0.2763 0.027 Uiso 1 1 calc R
C18 C 0.2800(4) 0.1104(4) 0.4191(3) 0.0232(8) Uani 1 1 d .
H11 H 0.2861 0.1771 0.4455 0.028 Uiso 1 1 calc R
H12 H 0.3444 0.0855 0.3576 0.028 Uiso 1 1 calc R
H13 H 0.2992 0.0403 0.4563 0.028 Uiso 1 1 calc R
C19 C 0.3471(4) 0.2881(3) 0.1096(2) 0.0158(7) Uani 1 1 d .
C20 C 0.5826(4) 0.2108(4) 0.0165(2) 0.0196(8) Uani 1 1 d .
C21 C 0.7130(4) 0.1366(4) 0.0068(3) 0.0224(8) Uani 1 1 d .
H14 H 0.7352 0.0746 0.0472 0.027 Uiso 1 1 calc R
C22 C 0.8143(4) 0.1530(4) -0.0640(3) 0.0259(9) Uani 1 1 d .
H15 H 0.9046 0.1008 -0.0711 0.031 Uiso 1 1 calc R
C23 C 0.7850(4) 0.2417(4) -0.1218(3) 0.0259(9) Uani 1 1 d .
H16 H 0.8547 0.2479 -0.1708 0.031 Uiso 1 1 calc R
C24 C 0.6509(4) 0.3256(4) -0.1099(3) 0.0238(9) Uani 1 1 d .
C25 C 0.6135(5) 0.4232(4) -0.1654(3) 0.0292(10) Uani 1 1 d .
H17 H 0.6794 0.4330 -0.2156 0.035 Uiso 1 1 calc R
C26 C 0.4826(5) 0.5035(4) -0.1472(3) 0.0352(11) Uani 1 1 d .
H18 H 0.4594 0.5680 -0.1856 0.042 Uiso 1 1 calc R
C27 C 0.3817(4) 0.4937(4) -0.0738(3) 0.0261(9) Uani 1 1 d .
H19 H 0.2916 0.5514 -0.0619 0.031 Uiso 1 1 calc R
C28 C 0.4154(4) 0.3986(4) -0.0188(2) 0.0197(8) Uani 1 1 d .
C29 C 0.5489(4) 0.3114(4) -0.0374(2) 0.0179(8) Uani 1 1 d .
C30 C 0.4823(4) 0.0784(3) 0.1114(2) 0.0158(7) Uani 1 1 d .
C31 C 0.3697(4) 0.0845(3) 0.1819(2) 0.0160(7) Uani 1 1 d .
C32 C 0.3685(4) -0.0257(4) 0.2136(3) 0.0203(8) Uani 1 1 d .
H20 H 0.2943 -0.0237 0.2627 0.024 Uiso 1 1 calc R
C33 C 0.4729(4) -0.1379(4) 0.1752(2) 0.0201(8) Uani 1 1 d .
H21 H 0.4707 -0.2119 0.1984 0.024 Uiso 1 1 calc R
C34 C 0.5816(4) -0.1415(4) 0.1022(3) 0.0212(8) Uani 1 1 d .
H22 H 0.6530 -0.2183 0.0749 0.025 Uiso 1 1 calc R
C35 C 0.5855(4) -0.0339(4) 0.0696(2) 0.0184(8) Uani 1 1 d .
H23 H 0.6582 -0.0363 0.0189 0.022 Uiso 1 1 calc R
C36 C 0.1846(4) 0.4819(4) 0.0839(3) 0.0228(8) Uani 1 1 d .
H24 H 0.1730 0.5473 0.1233 0.027 Uiso 1 1 calc R
H25 H 0.1226 0.4471 0.1156 0.027 Uiso 1 1 calc R
H26 H 0.1668 0.5156 0.0286 0.027 Uiso 1 1 calc R
C37 C 0.4311(5) 0.3522(5) 0.3824(3) 0.0417(12) Uani 1 1 d .
H27 H 0.4241 0.3066 0.4367 0.050 Uiso 1 1 calc R
H28 H 0.4189 0.4341 0.3982 0.050 Uiso 1 1 calc R
H29 H 0.5189 0.3082 0.3369 0.050 Uiso 1 1 calc R
C38 C 0.3247(4) 0.3644(4) 0.3444(3) 0.0258(9) Uani 1 1 d .
C39 C 0.2014(5) 0.4649(4) 0.3740(3) 0.0292(10) Uani 1 1 d .
H30 H 0.1892 0.5190 0.4202 0.035 Uiso 1 1 calc R
C40 C 0.0926(4) 0.4973(4) 0.3447(3) 0.0256(9) Uani 1 1 d .
C41 C -0.0296(5) 0.6150(4) 0.3846(3) 0.0408(12) Uani 1 1 d .
H31 H -0.0379 0.6326 0.4467 0.049 Uiso 1 1 calc R
H32 H -0.1082 0.6065 0.3849 0.049 Uiso 1 1 calc R
H33 H -0.0224 0.6823 0.3481 0.049 Uiso 1 1 calc R
C42 C 0.8228(5) -0.4573(5) 0.2203(4) 0.0456(13) Uani 1 1 d .
H34 H 0.8951 -0.5065 0.2449 0.055 Uiso 1 1 calc R
H35 H 0.8169 -0.5134 0.1813 0.055 Uiso 1 1 calc R
C43 C 0.6399(5) -0.0231(6) 0.2716(3) 0.0465(14) Uani 1 1 d .
H36 H 0.5699 0.0533 0.2605 0.056 Uiso 1 1 calc R
H37 H 0.6361 -0.0933 0.2468 0.056 Uiso 1 1 calc R

loop_
_atom_site_aniso_label
_atom_site_aniso_U_11
_atom_site_aniso_U_22
_atom_site_aniso_U_33
_atom_site_aniso_U_23
_atom_site_aniso_U_13
_atom_site_aniso_U_12
Ir1 0.01412(8) 0.01898(8) 0.01244(9) 0.00137(5) -0.00307(6) -0.00823(6)
Cl1 0.0281(7) 0.0853(12) 0.0903(13) 0.0482(10) 0.0018(7) -0.0018(7)
Cl2 0.0315(7) 0.0898(13) 0.1057(14) 0.0700(11) -0.0070(8) -0.0003(8)
Cl3 0.0491(8) 0.0963(12) 0.0445(8) 0.0282(7) -0.0241(6) -0.0504(8)
Cl4 0.0331(7) 0.1409(17) 0.0278(7) 0.0123(8) -0.0169(6) -0.0251(9)
O1 0.0214(14) 0.0329(16) 0.0198(15) -0.0002(12) -0.0074(12) -0.0132(12)
O2 0.0213(14) 0.0214(14) 0.0192(14) -0.0022(11) -0.0039(11) -0.0087(11)
N1 0.0130(14) 0.0214(16) 0.0137(16) 0.0019(12) -0.0030(12) -0.0080(12)
N2 0.0136(15) 0.0227(16) 0.0104(15) 0.0022(12) -0.0010(12) -0.0084(13)
N3 0.0153(15) 0.0236(16) 0.0122(15) 0.0023(12) -0.0019(12) -0.0110(13)
N4 0.0197(16) 0.0200(16) 0.0141(16) 0.0029(12) -0.0039(13) -0.0105(13)
C1 0.0123(16) 0.0171(17) 0.0150(18) 0.0008(13) -0.0034(14) -0.0056(14)
C2 0.0163(18) 0.0214(19) 0.0171(19) -0.0004(15) -0.0020(15) -0.0077(15)
C3 0.0149(18) 0.035(2) 0.020(2) 0.0050(17) -0.0037(16) -0.0103(17)
C4 0.0132(18) 0.041(3) 0.024(2) -0.0012(18) -0.0041(16) -0.0084(18)
C5 0.021(2) 0.037(2) 0.020(2) -0.0008(17) 0.0009(17) -0.0161(18)
C6 0.0218(19) 0.0236(19) 0.016(2) -0.0014(15) -0.0022(16) -0.0129(16)
C7 0.032(2) 0.030(2) 0.0123(19) 0.0019(15) -0.0016(16) -0.0225(19)
C8 0.031(2) 0.026(2) 0.017(2) 0.0080(16) -0.0093(17) -0.0172(18)
C9 0.022(2) 0.0219(19) 0.020(2) 0.0042(15) -0.0080(16) -0.0098(16)
C10 0.0199(18) 0.0193(18) 0.0095(17) -0.0003(13) -0.0008(14) -0.0109(15)
C11 0.0164(18) 0.0187(18) 0.0136(18) 0.0001(14) -0.0018(14) -0.0094(15)
C12 0.0147(17) 0.0187(17) 0.0143(18) 0.0016(14) -0.0062(14) -0.0068(14)
C13 0.0132(17) 0.0148(17) 0.0186(19) 0.0000(14) -0.0065(15) -0.0045(14)
C14 0.0212(19) 0.0224(19) 0.0144(19) 0.0037(14) -0.0038(15) -0.0105(16)
C15 0.028(2) 0.030(2) 0.020(2) 0.0050(16) -0.0117(17) -0.0150(18)
C16 0.024(2) 0.031(2) 0.024(2) 0.0053(17) -0.0125(17) -0.0170(18)
C17 0.0193(19) 0.032(2) 0.023(2) 0.0047(16) -0.0067(16) -0.0160(17)
C18 0.0177(19) 0.033(2) 0.019(2) 0.0047(16) -0.0068(16) -0.0105(17)
C19 0.0154(17) 0.0203(18) 0.0129(18) 0.0003(14) -0.0053(14) -0.0082(14)
C20 0.0208(19) 0.026(2) 0.0145(19) 0.0009(15) -0.0026(15) -0.0149(16)
C21 0.0204(19) 0.032(2) 0.017(2) 0.0034(16) -0.0031(16) -0.0159(17)
C22 0.0183(19) 0.038(2) 0.023(2) -0.0031(17) -0.0011(17) -0.0171(18)
C23 0.026(2) 0.038(2) 0.014(2) -0.0058(17) 0.0071(16) -0.0226(19)
C24 0.031(2) 0.032(2) 0.016(2) 0.0008(16) -0.0042(17) -0.0224(19)
C25 0.041(3) 0.037(2) 0.014(2) 0.0043(17) -0.0010(18) -0.028(2)
C26 0.054(3) 0.036(2) 0.022(2) 0.0121(18) -0.011(2) -0.027(2)
C27 0.035(2) 0.027(2) 0.020(2) 0.0066(16) -0.0090(18) -0.0167(19)
C28 0.025(2) 0.0244(19) 0.0119(18) 0.0025(14) -0.0032(15) -0.0145(17)
C29 0.0214(19) 0.0257(19) 0.0105(18) -0.0009(14) -0.0017(15) -0.0158(16)
C30 0.0172(18) 0.0208(18) 0.0122(18) 0.0039(14) -0.0061(14) -0.0104(15)
C31 0.0192(18) 0.0199(18) 0.0096(17) 0.0013(13) -0.0048(14) -0.0093(15)
C32 0.0195(18) 0.024(2) 0.0163(19) 0.0023(15) -0.0025(15) -0.0113(16)
C33 0.027(2) 0.0236(19) 0.0153(19) 0.0044(15) -0.0081(16) -0.0153(17)
C34 0.0182(19) 0.0238(19) 0.021(2) 0.0025(15) -0.0081(16) -0.0077(16)
C35 0.0158(18) 0.029(2) 0.0124(18) 0.0006(15) -0.0050(14) -0.0109(16)
C36 0.0208(19) 0.023(2) 0.022(2) 0.0030(16) -0.0056(16) -0.0087(16)
C37 0.055(3) 0.057(3) 0.037(3) 0.005(2) -0.029(3) -0.036(3)
C38 0.038(2) 0.033(2) 0.021(2) 0.0078(17) -0.0116(18) -0.027(2)
C39 0.043(3) 0.029(2) 0.022(2) -0.0029(17) -0.0108(19) -0.020(2)
C40 0.032(2) 0.025(2) 0.019(2) -0.0006(16) -0.0033(17) -0.0155(18)
C41 0.044(3) 0.029(2) 0.042(3) -0.011(2) -0.009(2) -0.010(2)
C42 0.031(3) 0.038(3) 0.056(3) 0.007(2) -0.013(2) -0.006(2)
C43 0.034(3) 0.086(4) 0.023(3) 0.009(2) -0.013(2) -0.026(3)

loop_
_atom_type_symbol
_atom_type_description
_atom_type_scat_dispersion_real
_atom_type_scat_dispersion_imag
_atom_type_scat_source
C C 0.0033 0.0016 'International Tables Vol C Tables 4.2.6.8 and 6.1.1.4'
H H 0.0000 0.0000 'International Tables Vol C Tables 4.2.6.8 and 6.1.1.4'
Ir Ir -1.4442 7.9887 'International Tables Vol C Tables 4.2.6.8 and 6.1.1.4'
N N 0.0061 0.0033 'International Tables Vol C Tables 4.2.6.8 and 6.1.1.4'
O O 0.0106 0.0060 'International Tables Vol C Tables 4.2.6.8 and 6.1.1.4'
Cl Cl 0.1484 0.1585 'International Tables Vol C Tables 4.2.6.8 and 6.1.1.4'

loop_
_geom_angle_atom_site_label_1
_geom_angle_atom_site_label_2
_geom_angle_atom_site_label_3
_geom_angle
C31 Ir1 C13 95.44(14)
C31 Ir1 C1 96.34(14)
C13 Ir1 C1 78.84(15)
C31 Ir1 C19 78.91(15)
C13 Ir1 C19 98.60(14)
C1 Ir1 C19 174.43(13)
C31 Ir1 O1 88.74(13)
C13 Ir1 O1 175.60(12)
C1 Ir1 O1 99.36(13)
C19 Ir1 O1 83.54(12)
C31 Ir1 O2 176.07(11)
C13 Ir1 O2 88.38(12)
C1 Ir1 O2 83.49(12)
C19 Ir1 O2 101.45(12)
O1 Ir1 O2 87.41(10)
C38 O1 Ir1 124.4(3)
C40 O2 Ir1 124.6(3)
C1 N1 C2 122.2(3)
C1 N1 C12 113.1(3)
C2 N1 C12 124.7(3)
C1 N2 C10 123.2(3)
C1 N2 C18 119.9(3)
C10 N2 C18 116.9(3)
C19 N3 C20 122.8(3)
C19 N3 C30 113.6(3)
C20 N3 C30 123.4(3)
C19 N4 C28 123.8(3)
C19 N4 C36 119.2(3)
C28 N4 C36 116.8(3)
N2 C1 N1 116.3(3)
N2 C1 Ir1 130.5(3)
N1 C1 Ir1 113.1(2)
C3 C2 C11 120.4(3)
C3 C2 N1 124.0(3)
C11 C2 N1 115.6(3)
C2 C3 C4 119.0(4)
C2 C3 H1 120.5
C4 C3 H1 120.5
C5 C4 C3 122.0(4)
C5 C4 H2 119.0
C3 C4 H2 119.0
C4 C5 C6 120.3(4)
C4 C5 H3 119.9
C6 C5 H3 119.9
C7 C6 C5 124.0(4)
C7 C6 C11 118.0(4)
C5 C6 C11 118.0(4)
C8 C7 C6 121.0(4)
C8 C7 H4 119.5
C6 C7 H4 119.5
C7 C8 C9 121.6(4)
C7 C8 H5 119.2
C9 C8 H5 119.2
C10 C9 C8 118.3(4)
C10 C9 H6 120.8
C8 C9 H6 120.8
C9 C10 C11 120.9(3)
C9 C10 N2 121.7(3)
C11 C10 N2 117.1(3)
C10 C11 C2 120.2(3)
C10 C11 C6 119.6(3)
C2 C11 C6 120.1(3)
C17 C12 C13 123.1(3)
C17 C12 N1 122.4(3)
C13 C12 N1 114.3(3)
C12 C13 C14 116.1(3)
C12 C13 Ir1 115.2(3)
C14 C13 Ir1 128.7(3)
C15 C14 C13 122.0(3)
C15 C14 H7 119.0
C13 C14 H7 119.0
C16 C15 C14 120.5(4)
C16 C15 H8 119.8
C14 C15 H8 119.8
C15 C16 C17 119.0(4)
C15 C16 H9 120.5
C17 C16 H9 120.5
C12 C17 C16 119.3(3)
C12 C17 H10 120.4
C16 C17 H10 120.4
N2 C18 H11 109.5
N2 C18 H12 109.5
H11 C18 H12 109.5
N2 C18 H13 109.5
H11 C18 H13 109.5
H12 C18 H13 109.5
N4 C19 N3 117.0(3)
N4 C19 Ir1 130.7(3)
N3 C19 Ir1 112.3(3)
C21 C20 C29 120.3(3)
C21 C20 N3 124.1(4)
C29 C20 N3 115.6(3)
C20 C21 C22 119.4(4)
C20 C21 H14 120.3
C22 C21 H14 120.3
C23 C22 C21 121.3(4)
C23 C22 H15 119.3
C21 C22 H15 119.3
C22 C23 C24 120.6(4)
C22 C23 H16 119.7
C24 C23 H16 119.7
C25 C24 C23 123.7(4)
C25 C24 C29 118.2(4)
C23 C24 C29 118.2(4)
C26 C25 C24 120.2(4)
C26 C25 H17 119.9
C24 C25 H17 119.9
C25 C26 C27 122.2(4)
C25 C26 H18 118.9
C27 C26 H18 118.9
C28 C27 C26 118.8(4)
C28 C27 H19 120.6
C26 C27 H19 120.6
C27 C28 C29 120.7(4)
C27 C28 N4 122.5(4)
C29 C28 N4 116.8(3)
C28 C29 C20 120.6(3)
C28 C29 C24 119.8(4)
C20 C29 C24 119.6(4)
C35 C30 C31 121.2(3)
C35 C30 N3 123.8(3)
C31 C30 N3 114.6(3)
C32 C31 C30 117.8(3)
C32 C31 Ir1 127.1(3)
C30 C31 Ir1 115.1(3)
C33 C32 C31 121.6(4)
C33 C32 H20 119.2
C31 C32 H20 119.2
C32 C33 C34 119.5(4)
C32 C33 H21 120.3
C34 C33 H21 120.3
C35 C34 C33 120.1(4)
C35 C34 H22 119.9
C33 C34 H22 119.9
C34 C35 C30 119.7(3)
C34 C35 H23 120.1
C30 C35 H23 120.1
N4 C36 H24 109.5
N4 C36 H25 109.5
H24 C36 H25 109.5
N4 C36 H26 109.5
H24 C36 H26 109.5
H25 C36 H26 109.5
C38 C37 H27 109.5
C38 C37 H28 109.5
H27 C37 H28 109.5
C38 C37 H29 109.5
H27 C37 H29 109.5
H28 C37 H29 109.5
O1 C38 C39 126.4(4)
O1 C38 C37 114.3(4)
C39 C38 C37 119.2(4)
C38 C39 C40 128.6(4)
C38 C39 H30 115.7
C40 C39 H30 115.7
O2 C40 C39 126.5(4)
O2 C40 C41 114.8(4)
C39 C40 C41 118.7(4)
C40 C41 H31 109.5
C40 C41 H32 109.5
H31 C41 H32 109.5
C40 C41 H33 109.5
H31 C41 H33 109.5
H32 C41 H33 109.5
Cl2 C42 Cl1 111.0(3)
Cl2 C42 H34 109.4
Cl1 C42 H34 109.4
Cl2 C42 H35 109.4
Cl1 C42 H35 109.4
H34 C42 H35 108.0
Cl4 C43 Cl3 112.2(3)
Cl4 C43 H36 109.2
Cl3 C43 H36 109.2
Cl4 C43 H37 109.2
Cl3 C43 H37 109.2
H36 C43 H37 107.9

loop_
_geom_bond_atom_site_label_1
_geom_bond_atom_site_label_2
_geom_bond_distance
Ir1 C31 1.990(4)
Ir1 C13 2.000(4)
Ir1 C1 2.057(4)
Ir1 C19 2.069(4)
Ir1 O1 2.162(3)
Ir1 O2 2.164(3)
Cl1 C42 1.749(5)
Cl2 C42 1.731(6)
Cl3 C43 1.753(5)
Cl4 C43 1.742(5)
O1 C38 1.283(5)
O2 C40 1.267(5)
N1 C1 1.373(4)
N1 C2 1.420(4)
N1 C12 1.445(5)
N2 C1 1.347(5)
N2 C10 1.419(4)
N2 C18 1.459(5)
N3 C19 1.373(5)
N3 C20 1.423(4)
N3 C30 1.433(4)
N4 C19 1.341(5)
N4 C28 1.425(5)
N4 C36 1.457(5)
C2 C3 1.374(5)
C2 C11 1.411(5)
C3 C4 1.409(5)
C3 H1 0.9500
C4 C5 1.361(6)
C4 H2 0.9500
C5 C6 1.419(6)
C5 H3 0.9500
C6 C7 1.412(5)
C6 C11 1.422(5)
C7 C8 1.354(6)
C7 H4 0.9500
C8 C9 1.412(5)
C8 H5 0.9500
C9 C10 1.386(5)
C9 H6 0.9500
C10 C11 1.405(5)
C12 C17 1.389(5)
C12 C13 1.398(5)
C13 C14 1.399(5)
C14 C15 1.395(5)
C14 H7 0.9500
C15 C16 1.386(5)
C15 H8 0.9500
C16 C17 1.403(5)
C16 H9 0.9500
C17 H10 0.9500
C18 H11 0.9800
C18 H12 0.9800
C18 H13 0.9800
C20 C21 1.370(5)
C20 C29 1.416(5)
C21 C22 1.415(5)
C21 H14 0.9500
C22 C23 1.355(6)
C22 H15 0.9500
C23 C24 1.422(6)
C23 H16 0.9500
C24 C25 1.415(6)
C24 C29 1.422(5)
C25 C26 1.368(6)
C25 H17 0.9500
C26 C27 1.399(6)
C26 H18 0.9500
C27 C28 1.382(5)
C27 H19 0.9500
C28 C29 1.412(5)
C30 C35 1.392(5)
C30 C31 1.399(5)
C31 C32 1.394(5)
C32 C33 1.383(5)
C32 H20 0.9500
C33 C34 1.397(5)
C33 H21 0.9500
C34 C35 1.380(5)
C34 H22 0.9500
C35 H23 0.9500
C36 H24 0.9800
C36 H25 0.9800
C36 H26 0.9800
C37 C38 1.517(6)
C37 H27 0.9800
C37 H28 0.9800
C37 H29 0.9800
C38 C39 1.387(6)
C39 C40 1.401(6)
C39 H30 0.9500
C40 C41 1.505(6)
C41 H31 0.9800
C41 H32 0.9800
C41 H33 0.9800
C42 H34 0.9900
C42 H35 0.9900
C43 H36 0.9900
C43 H37 0.9900

loop_
_geom_torsion_atom_site_label_1
_geom_torsion_atom_site_label_2
_geom_torsion_atom_site_label_3
_geom_torsion_atom_site_label_4
_geom_torsion
C31 Ir1 O1 C38 -166.0(3)
C13 Ir1 O1 C38 -4.2(17)
C1 Ir1 O1 C38 -69.8(3)
C19 Ir1 O1 C38 115.0(3)
O2 Ir1 O1 C38 13.2(3)
C31 Ir1 O2 C40 -2.4(18)
C13 Ir1 O2 C40 164.4(3)
C1 Ir1 O2 C40 85.4(3)
C19 Ir1 O2 C40 -97.2(3)
O1 Ir1 O2 C40 -14.3(3)
C10 N2 C1 N1 -5.8(5)
C18 N2 C1 N1 173.6(3)
C10 N2 C1 Ir1 172.3(3)
C18 N2 C1 Ir1 -8.3(5)
C2 N1 C1 N2 24.3(5)
C12 N1 C1 N2 -156.6(3)
C2 N1 C1 Ir1 -154.1(3)
C12 N1 C1 Ir1 25.0(4)
C31 Ir1 C1 N2 66.6(4)
C13 Ir1 C1 N2 160.9(4)
C19 Ir1 C1 N2 97.8(13)
O1 Ir1 C1 N2 -23.2(4)
O2 Ir1 C1 N2 -109.5(3)
C31 Ir1 C1 N1 -115.3(3)
C13 Ir1 C1 N1 -21.0(3)
C19 Ir1 C1 N1 -84.1(14)
O1 Ir1 C1 N1 154.9(2)
O2 Ir1 C1 N1 68.6(3)
C1 N1 C2 C3 154.0(4)
C12 N1 C2 C3 -25.0(6)
C1 N1 C2 C11 -23.9(5)
C12 N1 C2 C11 157.2(3)
C11 C2 C3 C4 -4.2(6)
N1 C2 C3 C4 178.0(4)
C2 C3 C4 C5 0.8(7)
C3 C4 C5 C6 1.7(7)
C4 C5 C6 C7 178.6(4)
C4 C5 C6 C11 -0.8(6)
C5 C6 C7 C8 178.3(4)
C11 C6 C7 C8 -2.3(6)
C6 C7 C8 C9 5.1(6)
C7 C8 C9 C10 -1.7(6)
C8 C9 C10 C11 -4.4(6)
C8 C9 C10 N2 169.0(3)
C1 N2 C10 C9 174.5(4)
C18 N2 C10 C9 -4.8(5)
C1 N2 C10 C11 -11.8(5)
C18 N2 C10 C11 168.9(3)
C9 C10 C11 C2 -174.6(3)
N2 C10 C11 C2 11.7(5)
C9 C10 C11 C6 7.2(5)
N2 C10 C11 C6 -166.6(3)
C3 C2 C11 C10 -173.1(4)
N1 C2 C11 C10 4.8(5)
C3 C2 C11 C6 5.2(6)
N1 C2 C11 C6 -176.9(3)
C7 C6 C11 C10 -3.8(5)
C5 C6 C11 C10 175.7(4)
C7 C6 C11 C2 178.0(3)
C5 C6 C11 C2 -2.6(5)
C1 N1 C12 C17 159.6(4)
C2 N1 C12 C17 -21.3(6)
C1 N1 C12 C13 -14.3(4)
C2 N1 C12 C13 164.7(3)
C17 C12 C13 C14 3.7(5)
N1 C12 C13 C14 177.6(3)
C17 C12 C13 Ir1 -177.4(3)
N1 C12 C13 Ir1 -3.6(4)
C31 Ir1 C13 C12 108.4(3)
C1 Ir1 C13 C12 13.0(3)
C19 Ir1 C13 C12 -172.0(3)
O1 Ir1 C13 C12 -53.3(17)
O2 Ir1 C13 C12 -70.7(3)
C31 Ir1 C13 C14 -72.9(3)
C1 Ir1 C13 C14 -168.3(4)
C19 Ir1 C13 C14 6.7(4)
O1 Ir1 C13 C14 125.4(15)
O2 Ir1 C13 C14 108.0(3)
C12 C13 C14 C15 -1.5(5)
Ir1 C13 C14 C15 179.9(3)
C13 C14 C15 C16 -1.1(6)
C14 C15 C16 C17 1.6(6)
C13 C12 C17 C16 -3.4(6)
N1 C12 C17 C16 -176.7(3)
C15 C16 C17 C12 0.6(6)
C28 N4 C19 N3 -1.3(5)
C36 N4 C19 N3 173.7(3)
C28 N4 C19 Ir1 176.5(3)
C36 N4 C19 Ir1 -8.4(5)
C20 N3 C19 N4 17.9(5)
C30 N3 C19 N4 -157.3(3)
C20 N3 C19 Ir1 -160.4(3)
C30 N3 C19 Ir1 24.4(4)
C31 Ir1 C19 N4 160.9(4)
C13 Ir1 C19 N4 67.0(4)
C1 Ir1 C19 N4 129.2(13)
O1 Ir1 C19 N4 -109.1(4)
O2 Ir1 C19 N4 -23.1(4)
C31 Ir1 C19 N3 -21.2(3)
C13 Ir1 C19 N3 -115.1(3)
C1 Ir1 C19 N3 -52.9(14)
O1 Ir1 C19 N3 68.8(3)
O2 Ir1 C19 N3 154.8(2)
C19 N3 C20 C21 158.0(4)
C30 N3 C20 C21 -27.3(5)
C19 N3 C20 C29 -21.6(5)
C30 N3 C20 C29 153.1(3)
C29 C20 C21 C22 -6.8(6)
N3 C20 C21 C22 173.7(4)
C20 C21 C22 C23 0.8(6)
C21 C22 C23 C24 3.5(6)
C22 C23 C24 C25 177.5(4)
C22 C23 C24 C29 -1.8(6)
C23 C24 C25 C26 -177.1(4)
C29 C24 C25 C26 2.2(6)
C24 C25 C26 C27 0.5(7)
C25 C26 C27 C28 -1.0(7)
C26 C27 C28 C29 -1.3(6)
C26 C27 C28 N4 176.1(4)
C19 N4 C28 C27 172.6(4)
C36 N4 C28 C27 -2.6(5)
C19 N4 C28 C29 -10.0(5)
C36 N4 C28 C29 174.9(3)
C27 C28 C29 C20 -177.0(4)
N4 C28 C29 C20 5.5(5)
C27 C28 C29 C24 4.0(6)
N4 C28 C29 C24 -173.5(3)
C21 C20 C29 C28 -170.6(4)
N3 C20 C29 C28 9.0(5)
C21 C20 C29 C24 8.4(6)
N3 C20 C29 C24 -172.0(3)
C25 C24 C29 C28 -4.4(6)
C23 C24 C29 C28 174.9(4)
C25 C24 C29 C20 176.6(4)
C23 C24 C29 C20 -4.1(5)
C19 N3 C30 C35 158.8(3)
C20 N3 C30 C35 -16.3(5)
C19 N3 C30 C31 -13.1(4)
C20 N3 C30 C31 171.8(3)
C35 C30 C31 C32 4.8(5)
N3 C30 C31 C32 177.0(3)
C35 C30 C31 Ir1 -177.4(3)
N3 C30 C31 Ir1 -5.2(4)
C13 Ir1 C31 C32 -70.6(4)
C1 Ir1 C31 C32 8.7(4)
C19 Ir1 C31 C32 -168.3(4)
O1 Ir1 C31 C32 108.0(3)
O2 Ir1 C31 C32 96.1(17)
C13 Ir1 C31 C30 111.8(3)
C1 Ir1 C31 C30 -168.9(3)
C19 Ir1 C31 C30 14.1(3)
O1 Ir1 C31 C30 -69.6(3)
O2 Ir1 C31 C30 -81.5(18)
C30 C31 C32 C33 -2.0(6)
Ir1 C31 C32 C33 -179.5(3)
C31 C32 C33 C34 -0.9(6)
C32 C33 C34 C35 1.0(6)
C33 C34 C35 C30 1.8(5)
C31 C30 C35 C34 -4.8(5)
N3 C30 C35 C34 -176.2(3)
Ir1 O1 C38 C39 -7.9(6)
Ir1 O1 C38 C37 172.7(3)
O1 C38 C39 C40 -3.1(8)
C37 C38 C39 C40 176.3(4)
Ir1 O2 C40 C39 10.1(6)
Ir1 O2 C40 C41 -170.7(3)
C38 C39 C40 O2 1.8(8)
C38 C39 C40 C41 -177.3(4)
